data_1576305
loop_
_publ_author_name
'Yang, Ya-Wen'
'Xu, Ke'
'Zhou, Zi-Ning'
'Jin, Ming-Liang'
'Tsunashima, Ryo'
'Nakamura, Takayoshi'
'Chai, Chao-Yang'
'Ye, Qiong'

_publ_section_title
;
 Organic cation conformational flexibility governs mechanical response in
 organic-inorganic hybrid materials.
;
_journal_name_full 'Chemical science'
_journal_paper_doi 10.1039/d5sc06333g
_journal_year 2025
_chemical_formula_moiety 'C12 H28 I6 N2 O2 Pb2'
_chemical_formula_sum 'C12 H28 I6 N2 O2 Pb2'
_chemical_formula_weight 1408.14
_space_group_crystal_system orthorhombic
_space_group_IT_number 62
_space_group_name_Hall '-P 2ac 2n'
_space_group_name_H-M_alt 'P n m a'
_atom_sites_solution_hydrogens mixed
_atom_sites_solution_primary dual
_atom_sites_solution_secondary difmap
_audit_creation_date 2025-02-13
_audit_creation_method
;
Olex2 1.5
(compiled 2022.04.07 svn.rca3783a0 for OlexSys, GUI svn.r6498)
;
_audit_update_record
;
2025-07-28 deposited with the CCDC.	2025-11-17 downloaded from the CCDC.
;
_cell_angle_alpha 90
_cell_angle_beta 90
_cell_angle_gamma 90
_cell_formula_units_Z 2
_cell_length_a 8.2468(6)
_cell_length_b 8.8197(8)
_cell_length_c 20.448(2)
_cell_measurement_reflns_used 1602
_cell_measurement_temperature 298(2)
_cell_measurement_theta_max 22.7560
_cell_measurement_theta_min 2.4930
_cell_volume 1487.3(2)
_computing_cell_refinement 'CrysAlisPro 1.171.40.60a (Rigaku OD, 2019)'
_computing_data_collection 'CrysAlisPro 1.171.40.60a (Rigaku OD, 2019)'
_computing_data_reduction 'CrysAlisPro 1.171.40.60a (Rigaku OD, 2019)'
_computing_molecular_graphics 'Olex2 1.5 (Dolomanov et al., 2009)'
_computing_publication_material 'Olex2 1.5 (Dolomanov et al., 2009)'
_computing_structure_refinement 'SHELXL 2019/3 (Sheldrick, 2015)'
_computing_structure_solution 'SHELXT  (Sheldrick, 2015)'
_diffrn_ambient_temperature 298(2)
_diffrn_detector 'Hybrid Pixel Array Detector'
_diffrn_detector_area_resol_mean 10.0000
_diffrn_detector_type 'CMOS-PHOTONII area detector'
_diffrn_measured_fraction_theta_full 0.995
_diffrn_measured_fraction_theta_max 0.995
_diffrn_measurement_details
;
List of Runs (angles in degrees, time in seconds):

  # Type    Start    End  Width  t~exp~   \w     \q     \k     \f   Frames
#--------------------------------------------------------------------------
  1  \w     74.00 107.00   0.50    1.50    --   20.00  54.00   0.00   66
  2  \w    -74.00  -8.00   0.50    1.50    --   20.00  54.00  90.00  132
  3  \w      8.00  73.00   0.50    1.50    --   20.00  54.00  90.00  130
  4  \w    -33.00  22.00   0.50    1.50    --   20.00  54.00  60.00  110
  5  \w    -71.00 -39.00   0.50    1.50    --   20.00  54.00 -60.00   64
  6  \w    -10.00  32.00   0.50    1.50    --   20.00  54.00 -60.00   84
  7  \w    -74.00  23.00   0.50    1.50    --   20.00  54.00   0.00  194
;
_diffrn_measurement_device 'two-circle diffractometer'
_diffrn_measurement_device_type 'XtaLAB Mini II'
_diffrn_measurement_method '\w scans'
_diffrn_orient_matrix_type 'CrysAlisPro convention (1999,Acta A55,543-557)'
_diffrn_orient_matrix_UB_11 -0.0428177000
_diffrn_orient_matrix_UB_12 0.0006925000
_diffrn_orient_matrix_UB_13 -0.0300914000
_diffrn_orient_matrix_UB_21 0.0738885000
_diffrn_orient_matrix_UB_22 0.0109416000
_diffrn_orient_matrix_UB_23 -0.0170891000
_diffrn_orient_matrix_UB_31 0.0098279000
_diffrn_orient_matrix_UB_32 -0.0796843000
_diffrn_orient_matrix_UB_33 -0.0025754000
_diffrn_radiation_monochromator graphite
_diffrn_radiation_probe x-ray
_diffrn_radiation_type 'Mo K\a'
_diffrn_radiation_wavelength 0.71073
_diffrn_reflns_av_R_equivalents 0.0786
_diffrn_reflns_av_unetI/netI 0.0763
_diffrn_reflns_Laue_measured_fraction_full 0.995
_diffrn_reflns_Laue_measured_fraction_max 0.995
_diffrn_reflns_limit_h_max 9
_diffrn_reflns_limit_h_min -9
_diffrn_reflns_limit_k_max 10
_diffrn_reflns_limit_k_min -10
_diffrn_reflns_limit_l_max 24
_diffrn_reflns_limit_l_min -19
_diffrn_reflns_number 6852
_diffrn_reflns_point_group_measured_fraction_full 0.995
_diffrn_reflns_point_group_measured_fraction_max 0.995
_diffrn_reflns_theta_full 25.011
_diffrn_reflns_theta_max 25.011
_diffrn_reflns_theta_min 1.992
_diffrn_source 'fine-focus sealed X-ray tube'
_diffrn_source_target Mo
_diffrn_source_type 'Rigaku (Mo) X-ray Source'
_diffrn_standards_number 0
_exptl_absorpt_coefficient_mu 17.541
_exptl_absorpt_correction_T_max 1.00000
_exptl_absorpt_correction_T_min 0.23655
_exptl_absorpt_correction_type multi-scan
_exptl_absorpt_process_details
;
CrysAlisPro 1.171.40.60a (Rigaku Oxford Diffraction, 2019)
Empirical absorption correction using spherical harmonics,
 implemented in SCALE3 ABSPACK scaling algorithm.
;
_exptl_crystal_colour yellow
_exptl_crystal_colour_primary yellow
_exptl_crystal_density_diffrn 3.144
_exptl_crystal_density_method 'not measured'
_exptl_crystal_description block
_exptl_crystal_F_000 1224
_exptl_crystal_size_max 0.13
_exptl_crystal_size_mid 0.12
_exptl_crystal_size_min 0.1
_refine_diff_density_max 1.380
_refine_diff_density_min -1.014
_refine_diff_density_rms 0.295
_refine_ls_extinction_coef 0.0018(2)
_refine_ls_extinction_expression Fc^*^=kFc[1+0.001xFc^2^\l^3^/sin(2\q)]^-1/4^
_refine_ls_extinction_method 'SHELXL-2019/2 (Sheldrick 2019)'
_refine_ls_goodness_of_fit_ref 1.022
_refine_ls_hydrogen_treatment constr
_refine_ls_matrix_type full
_refine_ls_number_parameters 95
_refine_ls_number_reflns 1399
_refine_ls_number_restraints 65
_refine_ls_restrained_S_all 1.019
_refine_ls_R_factor_all 0.0849
_refine_ls_R_factor_gt 0.0476
_refine_ls_shift/su_max 0.000
_refine_ls_shift/su_mean 0.000
_refine_ls_structure_factor_coef Fsqd
_refine_ls_weighting_details 'w=1/[\s^2^(Fo^2^)+(0.0543P)^2^+7.6931P] where P=(Fo^2^+2Fc^2^)/3'
_refine_ls_weighting_scheme calc
_refine_ls_wR_factor_gt 0.1126
_refine_ls_wR_factor_ref 0.1303
_reflns_Friedel_coverage 0.000
_reflns_number_gt 938
_reflns_number_total 1399
_reflns_threshold_expression 'I > 2\s(I)'
_cod_data_source_file d5sc06333g9.cif
_cod_data_source_block 2-rac
_cod_database_code 1576305
_shelx_shelxl_version_number 2019/3
_shelx_space_group_comment
;
The symmetry employed for this shelxl refinement is uniquely defined
by the following loop, which should always be used as a source of
symmetry information in preference to the above space-group names.
They are only intended as comments.
;
_shelx_estimated_absorpt_t_max 0.273
_shelx_estimated_absorpt_t_min 0.209
_olex2_refinement_description
;
1. Fixed Uiso
 At 1.2 times of:
  All C(H) groups, All C(H,H) groups, All N(H,H) groups
 At 1.5 times of:
  All O(H) groups
2. Restrained distances
 O1-C1
 1.43 with sigma of 0.01
 N1-C2 = N1-C6
 1.47 with sigma of 0.01
 C1-C2 = C3-C2 = C3-C4 = C5-C4 = C5-C6
 1.54 with sigma of 0.01
 C2-O1
 2.426 with sigma of 0.02
 C1-C3 = C2-C4 = C3-C5 = C4-C6
 2.515 with sigma of 0.02
 N1-C1 = N1-C3 = N1-C5
 2.458 with sigma of 0.02
 C6-C2
 2.401 with sigma of 0.02
3. Uiso/Uaniso restraints and constraints
C4 \\sim C3 \\sim C2 \\sim C5 \\sim C1 \\sim N1 \\sim C6 \\sim O1: within 2A
with sigma of 0.01 and sigma for terminal atoms of 0.02 within 2A
4. Others
 Fixed Sof: C3(0.5) H3A(0.5) H3B(0.5) C5(0.5) H5A(0.5) H5B(0.5) C4(0.5)
 H4A(0.5) H4B(0.5) C6(0.5) H6A(0.5) H6B(0.5) C1(0.5) H1A(0.5) H1B(0.5) C2(0.5)
 H2(0.5) N1(0.5) H1C(0.5) H1D(0.5) O1(0.5) H1(0.5)
5.a Riding coordinates:
 O1(H1)
5.b Ternary CH refined with riding coordinates:
 C2(H2)
5.c Secondary CH2 refined with riding coordinates:
 C3(H3A,H3B), C5(H5A,H5B), C4(H4A,H4B), C6(H6A,H6B), C1(H1A,H1B), N1(H1C,H1D)
;
_olex2_submission_special_instructions 'No special instructions were received'
_oxdiff_exptl_absorpt_empirical_details
;
Empirical correction (ABSPACK) includes:
- Absorption correction using spherical harmonics
- Frame scaling
;
_oxdiff_exptl_absorpt_empirical_full_max 2.184
_oxdiff_exptl_absorpt_empirical_full_min 0.510

loop_
_space_group_symop_operation_xyz
'x, y, z'
'-x+1/2, -y, z+1/2'
'x+1/2, -y+1/2, -z+1/2'
'-x, y+1/2, -z'
'-x, -y, -z'
'x-1/2, y, -z-1/2'
'-x-1/2, y-1/2, z-1/2'
'x, -y-1/2, z'

loop_
_atom_site_label
_atom_site_type_symbol
_atom_site_fract_x
_atom_site_fract_y
_atom_site_fract_z
_atom_site_U_iso_or_equiv
_atom_site_adp_type
_atom_site_occupancy
_atom_site_site_symmetry_order
_atom_site_calc_flag
_atom_site_refinement_flags_posn
_atom_site_refinement_flags_adp
_atom_site_refinement_flags_occupancy
_atom_site_disorder_assembly
_atom_site_disorder_group
Pb1 Pb 0.42064(9) 0.250000 0.24974(4) 0.0465(3) Uani 1 2 d S T P . .
I1 I 0.68204(16) 0.250000 0.37329(8) 0.0671(5) Uani 1 2 d S T P . .
I2 I 0.14621(12) 0.00434(12) 0.31573(6) 0.0617(4) Uani 1 1 d . . . . .
C3 C 0.336(2) -0.282(5) 0.1043(11) 0.109(7) Uani 0.5 1 d D U P A -1
H3A H 0.328032 -0.388447 0.093607 0.131 Uiso 0.5 1 calc R U P A -1
H3B H 0.444094 -0.261565 0.120758 0.131 Uiso 0.5 1 calc R U P A -1
C5 C 0.038(2) -0.266(7) 0.1287(12) 0.117(7) Uani 0.5 1 d D U P A -1
H5A H 0.020353 -0.373514 0.122393 0.141 Uiso 0.5 1 calc R U P A -1
H5B H -0.041573 -0.229473 0.159922 0.141 Uiso 0.5 1 calc R U P A -1
C4 C 0.209(2) -0.240(8) 0.1563(9) 0.112(7) Uani 0.5 1 d D U P A -1
H4A H 0.221936 -0.134579 0.168745 0.135 Uiso 0.5 1 calc R U P A -1
H4B H 0.224936 -0.302124 0.194884 0.135 Uiso 0.5 1 calc R U P A -1
C6 C 0.015(2) -0.183(5) 0.0633(13) 0.118(8) Uani 0.5 1 d D U P A -1
H6A H -0.089072 -0.210516 0.044857 0.142 Uiso 0.5 1 calc R U P A -1
H6B H 0.014483 -0.074335 0.071091 0.142 Uiso 0.5 1 calc R U P A -1
C1 C 0.436(3) -0.196(5) -0.0078(12) 0.123(9) Uani 0.5 1 d D U P A -1
H1A H 0.388607 -0.211432 -0.050581 0.148 Uiso 0.5 1 calc R U P A -1
H1B H 0.496916 -0.101468 -0.008852 0.148 Uiso 0.5 1 calc R U P A -1
C2 C 0.303(2) -0.185(4) 0.0434(10) 0.117(7) Uani 0.5 1 d D U P A -1
H2 H 0.299469 -0.079241 0.057887 0.140 Uiso 0.5 1 calc R U P A -1
N1 N 0.144(2) -0.219(5) 0.0162(9) 0.124(8) Uani 0.5 1 d D U P A -1
H1C H 0.138574 -0.317478 0.006027 0.149 Uiso 0.5 1 calc R U P A -1
H1D H 0.128734 -0.166186 -0.020237 0.149 Uiso 0.5 1 calc R U P A -1
O1 O 0.544(3) -0.318(4) 0.0069(15) 0.165(12) Uani 0.5 1 d D U P A -1
H1 H 0.610872 -0.308052 -0.022282 0.248 Uiso 0.5 1 d R U P A -1

loop_
_atom_site_aniso_label
_atom_site_aniso_U_11
_atom_site_aniso_U_22
_atom_site_aniso_U_33
_atom_site_aniso_U_23
_atom_site_aniso_U_13
_atom_site_aniso_U_12
Pb1 0.0335(5) 0.0588(6) 0.0471(6) 0.000 -0.0003(4) 0.000
I1 0.0480(9) 0.1158(14) 0.0376(10) 0.000 0.0022(8) 0.000
I2 0.0546(7) 0.0578(7) 0.0727(9) 0.0118(6) 0.0061(6) 0.0070(5)
C3 0.061(10) 0.20(2) 0.064(12) 0.002(16) -0.013(9) -0.016(16)
C5 0.074(10) 0.20(2) 0.079(12) -0.002(17) -0.001(10) -0.015(17)
C4 0.070(10) 0.20(2) 0.069(12) 0.001(17) -0.006(9) -0.016(17)
C6 0.075(11) 0.20(2) 0.075(13) -0.008(16) -0.017(10) -0.014(16)
C1 0.084(13) 0.22(2) 0.065(12) -0.009(16) -0.011(11) -0.018(15)
C2 0.073(10) 0.21(2) 0.067(11) -0.003(14) -0.013(9) -0.017(15)
N1 0.090(10) 0.21(2) 0.072(12) -0.005(15) -0.021(9) -0.018(16)
O1 0.17(2) 0.24(3) 0.081(16) 0.006(19) 0.023(17) -0.011(19)

loop_
_atom_type_symbol
_atom_type_description
_atom_type_scat_dispersion_real
_atom_type_scat_dispersion_imag
_atom_type_scat_source
C C 0.0033 0.0016 'International Tables Vol C Tables 4.2.6.8 and 6.1.1.4'
H H 0.0000 0.0000 'International Tables Vol C Tables 4.2.6.8 and 6.1.1.4'
I I -0.4742 1.8119 'International Tables Vol C Tables 4.2.6.8 and 6.1.1.4'
N N 0.0061 0.0033 'International Tables Vol C Tables 4.2.6.8 and 6.1.1.4'
O O 0.0106 0.0060 'International Tables Vol C Tables 4.2.6.8 and 6.1.1.4'
Pb Pb -3.3944 10.1111 'International Tables Vol C Tables 4.2.6.8 and 6.1.1.4'

loop_
_geom_angle_atom_site_label_1
_geom_angle_atom_site_label_2
_geom_angle_atom_site_label_3
_geom_angle
_geom_angle_site_symmetry_1
_geom_angle_site_symmetry_3
_geom_angle_publ_flag
I1 Pb1 I1 177.56(5) 6_556 . ?
I1 Pb1 I2 97.45(4) . 8_565 ?
I1 Pb1 I2 97.45(4) . . ?
I1 Pb1 I2 84.42(3) 6_556 8_565 ?
I1 Pb1 I2 84.43(3) 6_556 . ?
I2 Pb1 I1 91.67(4) 3 6_556 ?
I2 Pb1 I1 91.67(4) 6_656 6_556 ?
I2 Pb1 I1 86.56(3) 6_656 . ?
I2 Pb1 I1 86.56(3) 3 . ?
I2 Pb1 I2 174.58(3) 6_656 8_565 ?
I2 Pb1 I2 97.06(3) 3 8_565 ?
I2 Pb1 I2 174.58(3) 3 . ?
I2 Pb1 I2 97.06(3) 6_656 . ?
I2 Pb1 I2 86.78(5) 3 6_656 ?
I2 Pb1 I2 78.86(4) 8_565 . ?
Pb1 I1 Pb1 78.50(4) 6_656 . ?
Pb1 I2 Pb1 77.71(2) 6_556 . ?
H3A C3 H3B 108.4 . . ?
C4 C3 H3A 110.1 . . ?
C4 C3 H3B 110.1 . . ?
C4 C3 C2 108.0(14) . . ?
C2 C3 H3A 110.1 . . ?
C2 C3 H3B 110.1 . . ?
H5A C5 H5B 108.0 . . ?
C4 C5 H5A 109.4 . . ?
C4 C5 H5B 109.4 . . ?
C6 C5 H5A 109.4 . . ?
C6 C5 H5B 109.4 . . ?
C6 C5 C4 111.2(14) . . ?
C3 C4 C5 109.7(14) . . ?
C3 C4 H4A 109.7 . . ?
C3 C4 H4B 109.7 . . ?
C5 C4 H4A 109.7 . . ?
C5 C4 H4B 109.7 . . ?
H4A C4 H4B 108.2 . . ?
C5 C6 H6A 109.2 . . ?
C5 C6 H6B 109.2 . . ?
H6A C6 H6B 107.9 . . ?
N1 C6 C5 112.2(14) . . ?
N1 C6 H6A 109.2 . . ?
N1 C6 H6B 109.2 . . ?
H1A C1 H1B 108.1 . . ?
C2 C1 H1A 109.6 . . ?
C2 C1 H1B 109.6 . . ?
O1 C1 H1A 109.6 . . ?
O1 C1 H1B 109.6 . . ?
O1 C1 C2 110.5(13) . . ?
C3 C2 H2 106.7 . . ?
C1 C2 C3 113.3(12) . . ?
C1 C2 H2 106.7 . . ?
N1 C2 C3 110.7(14) . . ?
N1 C2 C1 112.2(14) . . ?
N1 C2 H2 106.7 . . ?
C6 N1 H1C 109.5 . . ?
C6 N1 H1D 109.5 . . ?
C2 N1 C6 110.8(14) . . ?
C2 N1 H1C 109.5 . . ?
C2 N1 H1D 109.5 . . ?
H1C N1 H1D 108.1 . . ?
C1 O1 H1 100.6 . . ?

loop_
_geom_bond_atom_site_label_1
_geom_bond_atom_site_label_2
_geom_bond_distance
_geom_bond_site_symmetry_2
_geom_bond_publ_flag
Pb1 I1 3.3211(18) . ?
Pb1 I1 3.1938(17) 6_556 ?
Pb1 I2 3.1538(12) 3 ?
Pb1 I2 3.1538(12) 6_656 ?
Pb1 I2 3.4113(12) . ?
Pb1 I2 3.4113(12) 8_565 ?
C3 H3A 0.9700 . ?
C3 H3B 0.9700 . ?
C3 C4 1.534(10) . ?
C3 C2 1.533(10) . ?
C5 H5A 0.9700 . ?
C5 H5B 0.9700 . ?
C5 C4 1.537(10) . ?
C5 C6 1.536(10) . ?
C4 H4A 0.9700 . ?
C4 H4B 0.9700 . ?
C6 H6A 0.9700 . ?
C6 H6B 0.9700 . ?
C6 N1 1.468(10) . ?
C1 H1A 0.9700 . ?
C1 H1B 0.9700 . ?
C1 C2 1.522(10) . ?
C1 O1 1.427(10) . ?
C2 H2 0.9800 . ?
C2 N1 1.458(10) . ?
N1 H1C 0.8900 . ?
N1 H1D 0.8900 . ?
O1 H1 0.8201 . ?

loop_
_geom_torsion_atom_site_label_1
_geom_torsion_atom_site_label_2
_geom_torsion_atom_site_label_3
_geom_torsion_atom_site_label_4
_geom_torsion
_geom_torsion_site_symmetry_1
_geom_torsion_site_symmetry_2
_geom_torsion_site_symmetry_3
_geom_torsion_site_symmetry_4
_geom_torsion_publ_flag
C3 C2 N1 C6 62(3) . . . . ?
C5 C6 N1 C2 -57(3) . . . . ?
C4 C3 C2 C1 170(3) . . . . ?
C4 C3 C2 N1 -63(2) . . . . ?
C4 C5 C6 N1 52(3) . . . . ?
C6 C5 C4 C3 -53(3) . . . . ?
C1 C2 N1 C6 -170(3) . . . . ?
C2 C3 C4 C5 57(3) . . . . ?
O1 C1 C2 C3 13(3) . . . . ?
O1 C1 C2 N1 -114(3) . . . . ?
